data_1536876
loop_
_publ_author_name
'Glavinovi\'c, Martin'
'Qi, Feng'
'Katsenis, Athanassios D.'
'Fri\<s\<ci\'c, Tomislav'
'Lumb, Jean-Philip'

_publ_section_title
;
 Redox-promoted associative assembly of metal--organic materials
;
_journal_issue 1
_journal_name_full 'Chem. Sci.'
_journal_page_first 707
_journal_paper_doi 10.1039/C5SC02214B
_journal_volume 7
_journal_year 2016
_chemical_formula_sum 'C38 H50 N2 O4 Zn'
_chemical_formula_weight 664.17
_chemical_name_systematic
;
 ?
;
_space_group_crystal_system monoclinic
_space_group_IT_number 14
_space_group_name_Hall '-P 2ybc'
_space_group_name_H-M_alt 'P 1 21/c 1'
_symmetry_space_group_name_Hall '-P 2ybc'
_symmetry_space_group_name_H-M 'P 1 21/c 1'
_atom_sites_solution_hydrogens geom
_audit_creation_method SHELXL-2014
_audit_update_record
;
2015-10-06 deposited with the CCDC.
2015-10-08 downloaded from the CCDC.
;
_cell_angle_alpha 90
_cell_angle_beta 97.137(7)
_cell_angle_gamma 90
_cell_formula_units_Z 4
_cell_length_a 10.671(5)
_cell_length_b 19.665(9)
_cell_length_c 17.723(8)
_cell_measurement_temperature 100(2)
_cell_volume 3690(3)
_computing_structure_refinement 'SHELXL-2014 (Sheldrick, 2014)'
_diffrn_ambient_temperature 100(2)
_diffrn_measured_fraction_theta_full 0.991
_diffrn_measured_fraction_theta_max 0.919
_diffrn_measurement_device_type 'Bruker D8'
_diffrn_radiation_type MoK\a
_diffrn_radiation_wavelength 0.71073
_diffrn_reflns_av_R_equivalents 0.2969
_diffrn_reflns_av_unetI/netI 0.2798
_diffrn_reflns_laue_measured_fraction_full 0.991
_diffrn_reflns_laue_measured_fraction_max 0.919
_diffrn_reflns_limit_h_max 14
_diffrn_reflns_limit_h_min -13
_diffrn_reflns_limit_k_max 25
_diffrn_reflns_limit_k_min -25
_diffrn_reflns_limit_l_max 23
_diffrn_reflns_limit_l_min -23
_diffrn_reflns_number 43417
_diffrn_reflns_point_group_measured_fraction_full 0.991
_diffrn_reflns_point_group_measured_fraction_max 0.919
_diffrn_reflns_theta_full 27.000
_diffrn_reflns_theta_max 28.871
_diffrn_reflns_theta_min 1.553
_exptl_absorpt_coefficient_mu 0.704
_exptl_absorpt_correction_T_max 0.7458
_exptl_absorpt_correction_T_min 0.6599
_exptl_absorpt_correction_type multi-scan
_exptl_absorpt_process_details 'SADABS 2014/4'
_exptl_crystal_colour blue
_exptl_crystal_density_diffrn 1.195
_exptl_crystal_description prism
_exptl_crystal_F_000 1416
_exptl_crystal_size_max 0.080
_exptl_crystal_size_mid 0.080
_exptl_crystal_size_min 0.020
_refine_diff_density_max 0.306
_refine_diff_density_min -0.485
_refine_diff_density_rms 0.073
_refine_ls_extinction_method none
_refine_ls_goodness_of_fit_ref 0.997
_refine_ls_hydrogen_treatment constr
_refine_ls_matrix_type full
_refine_ls_number_parameters 415
_refine_ls_number_reflns 8914
_refine_ls_number_restraints 0
_refine_ls_restrained_S_all 0.997
_refine_ls_R_factor_all 0.2969
_refine_ls_R_factor_gt 0.1078
_refine_ls_shift/su_max 0.000
_refine_ls_shift/su_mean 0.000
_refine_ls_structure_factor_coef Fsqd
_refine_ls_weighting_details 'w=1/[\s^2^(Fo^2^)+(0.0449P)^2^] where P=(Fo^2^+2Fc^2^)/3'
_refine_ls_weighting_scheme calc
_refine_ls_wR_factor_gt 0.1372
_refine_ls_wR_factor_ref 0.1933
_reflns_Friedel_coverage 0.000
_reflns_number_gt 3107
_reflns_number_total 8914
_reflns_threshold_expression 'I > 2\s(I)'
_cod_data_source_file c5sc02214b2.cif
_cod_data_source_block 4
_cod_depositor_comments 'Adding full bibliography for 1536875--1536882.cif.'
_cod_database_code 1536876
_shelx_space_group_comment
;
The symmetry employed for this shelxl refinement is uniquely defined
by the following loop, which should always be used as a source of
symmetry information in preference to the above space-group names.
They are only intended as comments.
;
_shelx_estimated_absorpt_t_min 0.946
_shelx_estimated_absorpt_t_max 0.986
_shelxl_version_number 2014-3

loop_
_space_group_symop_operation_xyz
'x, y, z'
'-x, y+1/2, -z+1/2'
'-x, -y, -z'
'x, -y-1/2, z-1/2'

loop_
_atom_site_label
_atom_site_type_symbol
_atom_site_fract_x
_atom_site_fract_y
_atom_site_fract_z
_atom_site_U_iso_or_equiv
_atom_site_adp_type
_atom_site_occupancy
_atom_site_site_symmetry_order
_atom_site_calc_flag
_atom_site_refinement_flags_posn
_atom_site_refinement_flags_adp
Zn1 Zn 0.62091(7) 0.83311(4) 0.15007(4) 0.0434(2) Uani 1 1 d . .
O1 O 0.6330(4) 0.7266(2) 0.1344(2) 0.0503(13) Uani 1 1 d . .
O2 O 0.4347(4) 0.8094(2) 0.1142(2) 0.0489(12) Uani 1 1 d . .
O3 O 0.6827(4) 0.8497(2) 0.0419(2) 0.0487(12) Uani 1 1 d . .
O4 O 0.8103(4) 0.8496(2) 0.1811(2) 0.0442(12) Uani 1 1 d . .
N1 N 0.5642(5) 0.9389(3) 0.1529(3) 0.0474(15) Uani 1 1 d . .
N2 N 0.6049(6) 0.8141(3) 0.2710(3) 0.0484(15) Uani 1 1 d . .
C1 C 0.5246(6) 0.6995(3) 0.1196(3) 0.0396(17) Uani 1 1 d . .
C2 C 0.4151(6) 0.7453(3) 0.1100(3) 0.0385(16) Uani 1 1 d . .
C3 C 0.2918(6) 0.7174(3) 0.0949(3) 0.0426(17) Uani 1 1 d . .
H3 H 0.2207 0.7469 0.0897 0.051 Uiso 1 1 calc R U
C4 C 0.2740(6) 0.6489(3) 0.0878(3) 0.0418(17) Uani 1 1 d . .
C5 C 0.3824(6) 0.6060(3) 0.0977(3) 0.0425(17) Uani 1 1 d . .
H5 H 0.3681 0.5584 0.0930 0.051 Uiso 1 1 calc R U
C6 C 0.5041(6) 0.6269(3) 0.1131(3) 0.0393(17) Uani 1 1 d . .
C7 C 0.1413(7) 0.6181(4) 0.0710(4) 0.054(2) Uani 1 1 d . .
C11 C 0.6168(6) 0.5782(3) 0.1213(4) 0.0477(18) Uani 1 1 d . .
C12 C 0.6969(7) 0.5928(3) 0.0565(4) 0.068(2) Uani 1 1 d . .
H12A H 0.7705 0.5626 0.0614 0.102 Uiso 1 1 calc R U
H12B H 0.7253 0.6402 0.0594 0.102 Uiso 1 1 calc R U
H12C H 0.6459 0.5848 0.0074 0.102 Uiso 1 1 calc R U
C13 C 0.7011(6) 0.5894(3) 0.1980(4) 0.070(2) Uani 1 1 d . .
H13A H 0.6509 0.5820 0.2400 0.106 Uiso 1 1 calc R U
H13B H 0.7338 0.6360 0.2003 0.106 Uiso 1 1 calc R U
H13C H 0.7717 0.5572 0.2023 0.106 Uiso 1 1 calc R U
C14 C 0.5782(6) 0.5044(3) 0.1171(4) 0.066(2) Uani 1 1 d . .
H14A H 0.5343 0.4945 0.0664 0.099 Uiso 1 1 calc R U
H14B H 0.5218 0.4951 0.1554 0.099 Uiso 1 1 calc R U
H14C H 0.6535 0.4757 0.1267 0.099 Uiso 1 1 calc R U
C15 C 0.8025(6) 0.8586(3) 0.0484(4) 0.0400(17) Uani 1 1 d . .
C16 C 0.8725(6) 0.8594(3) 0.1251(4) 0.0360(16) Uani 1 1 d . .
C17 C 1.0053(6) 0.8729(3) 0.1336(4) 0.0359(16) Uani 1 1 d . .
C18 C 1.0632(6) 0.8788(3) 0.0701(4) 0.0377(16) Uani 1 1 d . .
H18 H 1.1519 0.8857 0.0759 0.045 Uiso 1 1 calc R U
C19 C 0.9969(6) 0.8749(3) -0.0062(4) 0.0406(17) Uani 1 1 d . .
C20 C 0.8704(7) 0.8657(3) -0.0146(4) 0.0456(18) Uani 1 1 d . .
H20 H 0.8258 0.8641 -0.0644 0.055 Uiso 1 1 calc R U
C21 C 1.0799(6) 0.8795(3) 0.2133(3) 0.0397(17) Uani 1 1 d . .
C22 C 1.0155(6) 0.9326(3) 0.2609(3) 0.0505(19) Uani 1 1 d . .
H22A H 1.0098 0.9763 0.2342 0.076 Uiso 1 1 calc R U
H22B H 1.0656 0.9380 0.3107 0.076 Uiso 1 1 calc R U
H22C H 0.9305 0.9169 0.2677 0.076 Uiso 1 1 calc R U
C23 C 1.0859(7) 0.8101(3) 0.2536(4) 0.067(2) Uani 1 1 d . .
H23A H 1.0008 0.7906 0.2503 0.100 Uiso 1 1 calc R U
H23B H 1.1199 0.8160 0.3072 0.100 Uiso 1 1 calc R U
H23C H 1.1408 0.7794 0.2291 0.100 Uiso 1 1 calc R U
C24 C 1.2160(6) 0.9044(4) 0.2098(4) 0.068(2) Uani 1 1 d . .
H24A H 1.2618 0.8707 0.1830 0.102 Uiso 1 1 calc R U
H24B H 1.2588 0.9106 0.2615 0.102 Uiso 1 1 calc R U
H24C H 1.2138 0.9479 0.1825 0.102 Uiso 1 1 calc R U
C25 C 1.0738(7) 0.8854(3) -0.0740(4) 0.0498(19) Uani 1 1 d . .
C26 C 1.1341(7) 0.9551(3) -0.0684(4) 0.081(3) Uani 1 1 d . .
H26A H 1.0682 0.9899 -0.0693 0.122 Uiso 1 1 calc R U
H26B H 1.1821 0.9620 -0.1114 0.122 Uiso 1 1 calc R U
H26C H 1.1911 0.9585 -0.0207 0.122 Uiso 1 1 calc R U
C27 C 1.1779(7) 0.8300(4) -0.0718(4) 0.087(3) Uani 1 1 d . .
H27A H 1.2295 0.8307 -0.0221 0.130 Uiso 1 1 calc R U
H27B H 1.2315 0.8391 -0.1117 0.130 Uiso 1 1 calc R U
H27C H 1.1383 0.7852 -0.0802 0.130 Uiso 1 1 calc R U
C28 C 0.9882(8) 0.8786(4) -0.1502(4) 0.095(3) Uani 1 1 d . .
H28A H 0.9497 0.8333 -0.1537 0.142 Uiso 1 1 calc R U
H28B H 1.0387 0.8850 -0.1922 0.142 Uiso 1 1 calc R U
H28C H 0.9217 0.9132 -0.1531 0.142 Uiso 1 1 calc R U
C29 C 0.4784(7) 0.9635(4) 0.0995(4) 0.062(2) Uani 1 1 d . .
H29 H 0.4343 0.9324 0.0648 0.074 Uiso 1 1 calc R U
C30 C 0.4498(8) 1.0303(5) 0.0915(5) 0.083(3) Uani 1 1 d . .
H30 H 0.3894 1.0457 0.0512 0.100 Uiso 1 1 calc R U
C31 C 0.5103(9) 1.0752(4) 0.1429(6) 0.081(3) Uani 1 1 d . .
H31 H 0.4911 1.1224 0.1394 0.098 Uiso 1 1 calc R U
C32 C 0.5976(8) 1.0517(5) 0.1987(5) 0.076(3) Uani 1 1 d . .
H32 H 0.6406 1.0818 0.2351 0.091 Uiso 1 1 calc R U
C33 C 0.6221(7) 0.9840(4) 0.2013(4) 0.058(2) Uani 1 1 d . .
H33 H 0.6843 0.9677 0.2402 0.070 Uiso 1 1 calc R U
C34 C 0.7033(8) 0.7976(4) 0.3206(5) 0.079(3) Uani 1 1 d . .
H34 H 0.7849 0.8001 0.3045 0.095 Uiso 1 1 calc R U
C35 C 0.6949(9) 0.7773(5) 0.3932(5) 0.092(3) Uani 1 1 d . .
H35 H 0.7692 0.7668 0.4265 0.111 Uiso 1 1 calc R U
C36 C 0.5808(10) 0.7722(4) 0.4175(4) 0.077(3) Uani 1 1 d . .
H36 H 0.5725 0.7570 0.4675 0.093 Uiso 1 1 calc R U
C37 C 0.4787(9) 0.7892(5) 0.3687(5) 0.096(3) Uani 1 1 d . .
H37 H 0.3967 0.7877 0.3843 0.115 Uiso 1 1 calc R U
C38 C 0.4946(8) 0.8090(4) 0.2958(5) 0.081(3) Uani 1 1 d . .
H38 H 0.4214 0.8195 0.2616 0.097 Uiso 1 1 calc R U
C8 C 0.0378(7) 0.6702(5) 0.0736(7) 0.157(5) Uani 1 1 d . .
H8A H -0.0441 0.6492 0.0566 0.235 Uiso 1 1 calc R U
H8B H 0.0518 0.7083 0.0401 0.235 Uiso 1 1 calc R U
H8C H 0.0387 0.6867 0.1258 0.235 Uiso 1 1 calc R U
C9 C 0.1212(8) 0.5601(5) 0.1198(6) 0.174(6) Uani 1 1 d . .
H9A H 0.1307 0.5748 0.1731 0.260 Uiso 1 1 calc R U
H9B H 0.1834 0.5246 0.1133 0.260 Uiso 1 1 calc R U
H9C H 0.0359 0.5420 0.1058 0.260 Uiso 1 1 calc R U
C10 C 0.1263(8) 0.5939(5) -0.0109(5) 0.136(4) Uani 1 1 d . .
H10A H 0.1928 0.5609 -0.0177 0.205 Uiso 1 1 calc R U
H10B H 0.1329 0.6328 -0.0447 0.205 Uiso 1 1 calc R U
H10C H 0.0434 0.5724 -0.0231 0.205 Uiso 1 1 calc R U

loop_
_atom_site_aniso_label
_atom_site_aniso_U_11
_atom_site_aniso_U_22
_atom_site_aniso_U_33
_atom_site_aniso_U_23
_atom_site_aniso_U_13
_atom_site_aniso_U_12
Zn1 0.0385(5) 0.0461(5) 0.0446(5) 0.0017(4) 0.0012(3) -0.0083(4)
O1 0.035(3) 0.048(3) 0.067(3) -0.005(2) 0.001(2) -0.006(2)
O2 0.039(3) 0.033(3) 0.074(3) -0.004(2) 0.003(2) -0.006(2)
O3 0.036(3) 0.068(3) 0.040(3) 0.000(2) -0.007(2) -0.009(2)
O4 0.038(3) 0.059(3) 0.036(3) 0.002(2) 0.003(2) -0.015(2)
N1 0.046(4) 0.053(4) 0.043(4) 0.002(3) 0.006(3) -0.002(3)
N2 0.050(4) 0.050(4) 0.044(4) 0.009(3) 0.003(3) 0.005(3)
C1 0.029(4) 0.054(5) 0.034(4) 0.003(3) -0.005(3) -0.005(4)
C2 0.031(4) 0.040(4) 0.042(4) -0.001(3) -0.007(3) -0.001(3)
C3 0.036(4) 0.042(4) 0.047(4) 0.000(3) -0.004(3) 0.005(3)
C4 0.040(4) 0.042(4) 0.041(4) 0.005(3) -0.004(3) -0.006(3)
C5 0.040(5) 0.038(4) 0.047(4) 0.006(3) -0.002(3) -0.004(3)
C6 0.035(4) 0.040(4) 0.042(4) 0.008(3) 0.001(3) 0.004(3)
C7 0.044(5) 0.055(5) 0.061(5) 0.000(4) -0.006(4) -0.013(4)
C11 0.046(5) 0.033(4) 0.062(5) 0.003(3) -0.002(4) 0.004(3)
C12 0.059(5) 0.069(5) 0.079(6) -0.002(4) 0.016(5) 0.011(4)
C13 0.067(6) 0.077(6) 0.063(5) 0.008(4) -0.013(4) 0.019(4)
C14 0.066(5) 0.052(5) 0.079(6) 0.004(4) 0.005(4) 0.012(4)
C15 0.047(5) 0.029(4) 0.041(4) -0.006(3) -0.004(4) -0.003(3)
C16 0.043(4) 0.026(4) 0.040(4) 0.004(3) 0.006(3) 0.000(3)
C17 0.040(4) 0.024(4) 0.043(4) -0.003(3) 0.002(3) -0.006(3)
C18 0.028(4) 0.038(4) 0.047(4) -0.006(3) 0.009(3) 0.002(3)
C19 0.046(5) 0.024(4) 0.054(5) 0.001(3) 0.015(4) 0.002(3)
C20 0.052(5) 0.054(4) 0.029(4) -0.001(3) -0.001(4) 0.001(4)
C21 0.031(4) 0.048(4) 0.037(4) -0.006(3) -0.007(3) 0.003(3)
C22 0.049(5) 0.050(5) 0.053(5) -0.017(4) 0.009(4) 0.002(4)
C23 0.082(6) 0.063(5) 0.048(5) 0.017(4) -0.017(4) 0.013(4)
C24 0.038(5) 0.094(6) 0.070(6) -0.023(5) -0.002(4) -0.002(4)
C25 0.063(5) 0.048(5) 0.043(4) 0.005(4) 0.028(4) 0.004(4)
C26 0.110(7) 0.056(5) 0.089(6) 0.011(5) 0.056(5) -0.012(5)
C27 0.116(7) 0.071(6) 0.086(6) 0.016(5) 0.064(5) 0.026(5)
C28 0.096(7) 0.143(8) 0.048(5) 0.004(5) 0.024(5) -0.012(6)
C29 0.064(6) 0.061(6) 0.057(5) 0.008(4) -0.003(4) -0.006(4)
C30 0.100(8) 0.061(6) 0.088(7) 0.027(5) 0.013(6) 0.029(6)
C31 0.113(9) 0.043(6) 0.100(8) 0.010(5) 0.058(7) 0.012(6)
C32 0.085(7) 0.063(6) 0.080(7) -0.009(5) 0.012(5) -0.008(5)
C33 0.058(5) 0.055(5) 0.061(5) -0.001(4) 0.008(4) 0.001(4)
C34 0.070(6) 0.111(7) 0.057(6) 0.018(5) 0.012(5) 0.013(5)
C35 0.086(7) 0.135(9) 0.055(6) 0.028(6) 0.006(5) 0.010(7)
C36 0.128(9) 0.073(6) 0.030(5) 0.008(4) 0.010(5) 0.001(6)
C37 0.084(7) 0.144(9) 0.066(7) 0.013(6) 0.037(6) 0.015(6)
C38 0.054(6) 0.127(8) 0.065(6) 0.025(5) 0.018(5) 0.015(5)
C8 0.029(5) 0.110(8) 0.331(16) -0.076(9) 0.019(7) -0.009(6)
C9 0.082(7) 0.221(12) 0.200(12) 0.149(10) -0.052(7) -0.107(8)
C10 0.089(8) 0.196(11) 0.116(9) -0.059(8) -0.020(7) -0.064(7)

loop_
_atom_type_symbol
_atom_type_description
_atom_type_scat_dispersion_real
_atom_type_scat_dispersion_imag
_atom_type_scat_source
C C 0.0033 0.0016 'International Tables Vol C Tables 4.2.6.8 and 6.1.1.4'
Zn Zn 0.2839 1.4301 'International Tables Vol C Tables 4.2.6.8 and 6.1.1.4'
N N 0.0061 0.0033 'International Tables Vol C Tables 4.2.6.8 and 6.1.1.4'
H H 0.0000 0.0000 'International Tables Vol C Tables 4.2.6.8 and 6.1.1.4'
O O 0.0106 0.0060 'International Tables Vol C Tables 4.2.6.8 and 6.1.1.4'

loop_
_geom_angle_atom_site_label_1
_geom_angle_atom_site_label_2
_geom_angle_atom_site_label_3
_geom_angle
O4 Zn1 O2 175.23(17)
O4 Zn1 O1 96.75(16)
O2 Zn1 O1 78.94(16)
O4 Zn1 O3 79.16(16)
O2 Zn1 O3 98.70(17)
O1 Zn1 O3 90.17(16)
O4 Zn1 N1 96.32(19)
O2 Zn1 N1 87.89(19)
O1 Zn1 N1 166.6(2)
O3 Zn1 N1 89.55(18)
O4 Zn1 N2 87.66(19)
O2 Zn1 N2 94.2(2)
O1 Zn1 N2 88.44(18)
O3 Zn1 N2 166.50(19)
N1 Zn1 N2 94.9(2)
C1 O1 Zn1 111.9(4)
C2 O2 Zn1 112.6(4)
C15 O3 Zn1 111.0(4)
C16 O4 Zn1 113.9(4)
C29 N1 C33 116.2(6)
C29 N1 Zn1 120.3(5)
C33 N1 Zn1 123.0(5)
C38 N2 C34 115.6(7)
C38 N2 Zn1 121.3(5)
C34 N2 Zn1 122.4(5)
O1 C1 C6 123.8(6)
O1 C1 C2 117.2(6)
C6 C1 C2 119.0(6)
O2 C2 C3 122.2(6)
O2 C2 C1 118.4(6)
C3 C2 C1 119.4(6)
C4 C3 C2 120.9(6)
C4 C3 H3 119.5
C2 C3 H3 119.5
C3 C4 C5 118.2(6)
C3 C4 C7 121.4(6)
C5 C4 C7 120.4(6)
C6 C5 C4 126.0(6)
C6 C5 H5 117.0
C4 C5 H5 117.0
C5 C6 C1 116.5(6)
C5 C6 C11 123.5(6)
C1 C6 C11 120.0(6)
C9 C7 C8 110.4(8)
C9 C7 C10 108.4(8)
C8 C7 C10 104.6(7)
C9 C7 C4 113.1(6)
C8 C7 C4 112.8(6)
C10 C7 C4 107.2(6)
C14 C11 C6 113.0(6)
C14 C11 C12 108.4(6)
C6 C11 C12 108.4(5)
C14 C11 C13 107.7(5)
C6 C11 C13 111.0(6)
C12 C11 C13 108.2(6)
C11 C12 H12A 109.5
C11 C12 H12B 109.5
H12A C12 H12B 109.5
C11 C12 H12C 109.5
H12A C12 H12C 109.5
H12B C12 H12C 109.5
C11 C13 H13A 109.5
C11 C13 H13B 109.5
H13A C13 H13B 109.5
C11 C13 H13C 109.5
H13A C13 H13C 109.5
H13B C13 H13C 109.5
C11 C14 H14A 109.5
C11 C14 H14B 109.5
H14A C14 H14B 109.5
C11 C14 H14C 109.5
H14A C14 H14C 109.5
H14B C14 H14C 109.5
O3 C15 C20 123.2(6)
O3 C15 C16 118.1(6)
C20 C15 C16 118.7(6)
O4 C16 C17 123.4(6)
O4 C16 C15 117.7(6)
C17 C16 C15 118.8(6)
C18 C17 C16 118.4(6)
C18 C17 C21 121.3(6)
C16 C17 C21 120.3(6)
C17 C18 C19 123.5(6)
C17 C18 H18 118.2
C19 C18 H18 118.2
C20 C19 C18 118.3(6)
C20 C19 C25 123.3(6)
C18 C19 C25 118.2(6)
C19 C20 C15 122.0(6)
C19 C20 H20 119.0
C15 C20 H20 119.0
C17 C21 C23 109.8(5)
C17 C21 C24 111.8(5)
C23 C21 C24 108.4(5)
C17 C21 C22 109.9(5)
C23 C21 C22 109.9(5)
C24 C21 C22 106.9(5)
C21 C22 H22A 109.5
C21 C22 H22B 109.5
H22A C22 H22B 109.5
C21 C22 H22C 109.5
H22A C22 H22C 109.5
H22B C22 H22C 109.5
C21 C23 H23A 109.5
C21 C23 H23B 109.5
H23A C23 H23B 109.5
C21 C23 H23C 109.5
H23A C23 H23C 109.5
H23B C23 H23C 109.5
C21 C24 H24A 109.5
C21 C24 H24B 109.5
H24A C24 H24B 109.5
C21 C24 H24C 109.5
H24A C24 H24C 109.5
H24B C24 H24C 109.5
C26 C25 C28 109.8(6)
C26 C25 C19 109.3(5)
C28 C25 C19 110.8(6)
C26 C25 C27 109.7(6)
C28 C25 C27 107.8(6)
C19 C25 C27 109.4(5)
C25 C26 H26A 109.5
C25 C26 H26B 109.5
H26A C26 H26B 109.5
C25 C26 H26C 109.5
H26A C26 H26C 109.5
H26B C26 H26C 109.5
C25 C27 H27A 109.5
C25 C27 H27B 109.5
H27A C27 H27B 109.5
C25 C27 H27C 109.5
H27A C27 H27C 109.5
H27B C27 H27C 109.5
C25 C28 H28A 109.5
C25 C28 H28B 109.5
H28A C28 H28B 109.5
C25 C28 H28C 109.5
H28A C28 H28C 109.5
H28B C28 H28C 109.5
N1 C29 C30 123.9(8)
N1 C29 H29 118.0
C30 C29 H29 118.0
C29 C30 C31 118.3(8)
C29 C30 H30 120.9
C31 C30 H30 120.9
C32 C31 C30 119.4(8)
C32 C31 H31 120.3
C30 C31 H31 120.3
C31 C32 C33 118.2(8)
C31 C32 H32 120.9
C33 C32 H32 120.9
N1 C33 C32 124.0(7)
N1 C33 H33 118.0
C32 C33 H33 118.0
N2 C34 C35 124.0(8)
N2 C34 H34 118.0
C35 C34 H34 118.0
C36 C35 C34 119.6(8)
C36 C35 H35 120.2
C34 C35 H35 120.2
C35 C36 C37 117.9(8)
C35 C36 H36 121.1
C37 C36 H36 121.1
C36 C37 C38 119.2(8)
C36 C37 H37 120.4
C38 C37 H37 120.4
N2 C38 C37 123.7(8)
N2 C38 H38 118.2
C37 C38 H38 118.2
C7 C8 H8A 109.5
C7 C8 H8B 109.5
H8A C8 H8B 109.5
C7 C8 H8C 109.5
H8A C8 H8C 109.5
H8B C8 H8C 109.5
C7 C9 H9A 109.5
C7 C9 H9B 109.5
H9A C9 H9B 109.5
C7 C9 H9C 109.5
H9A C9 H9C 109.5
H9B C9 H9C 109.5
C7 C10 H10A 109.5
C7 C10 H10B 109.5
H10A C10 H10B 109.5
C7 C10 H10C 109.5
H10A C10 H10C 109.5
H10B C10 H10C 109.5

loop_
_geom_bond_atom_site_label_1
_geom_bond_atom_site_label_2
_geom_bond_distance
Zn1 O4 2.053(4)
Zn1 O2 2.063(4)
Zn1 O1 2.119(4)
Zn1 O3 2.128(4)
Zn1 N1 2.169(5)
Zn1 N2 2.204(5)
O1 C1 1.271(6)
O2 C2 1.279(6)
O3 C15 1.281(7)
O4 C16 1.274(6)
N1 C29 1.324(8)
N1 C33 1.331(8)
N2 C38 1.310(8)
N2 C34 1.323(8)
C1 C6 1.447(8)
C1 C2 1.468(8)
C2 C3 1.420(8)
C3 C4 1.365(8)
C3 H3 0.9500
C4 C5 1.424(8)
C4 C7 1.535(8)
C5 C6 1.358(8)
C5 H5 0.9500
C6 C11 1.529(8)
C7 C9 1.464(9)
C7 C8 1.511(9)
C7 C10 1.515(10)
C11 C14 1.508(8)
C11 C12 1.541(8)
C11 C13 1.550(8)
C12 H12A 0.9800
C12 H12B 0.9800
C12 H12C 0.9800
C13 H13A 0.9800
C13 H13B 0.9800
C13 H13C 0.9800
C14 H14A 0.9800
C14 H14B 0.9800
C14 H14C 0.9800
C15 C20 1.412(8)
C15 C16 1.468(8)
C16 C17 1.432(8)
C17 C18 1.355(7)
C17 C21 1.537(8)
C18 C19 1.448(8)
C18 H18 0.9500
C19 C20 1.352(8)
C19 C25 1.550(8)
C20 H20 0.9500
C21 C23 1.538(8)
C21 C24 1.542(8)
C21 C22 1.554(7)
C22 H22A 0.9800
C22 H22B 0.9800
C22 H22C 0.9800
C23 H23A 0.9800
C23 H23B 0.9800
C23 H23C 0.9800
C24 H24A 0.9800
C24 H24B 0.9800
C24 H24C 0.9800
C25 C26 1.512(8)
C25 C28 1.539(9)
C25 C27 1.553(8)
C26 H26A 0.9800
C26 H26B 0.9800
C26 H26C 0.9800
C27 H27A 0.9800
C27 H27B 0.9800
C27 H27C 0.9800
C28 H28A 0.9800
C28 H28B 0.9800
C28 H28C 0.9800
C29 C30 1.351(9)
C29 H29 0.9500
C30 C31 1.373(10)
C30 H30 0.9500
C31 C32 1.352(10)
C31 H31 0.9500
C32 C33 1.358(9)
C32 H32 0.9500
C33 H33 0.9500
C34 C35 1.361(9)
C34 H34 0.9500
C35 C36 1.345(10)
C35 H35 0.9500
C36 C37 1.347(10)
C36 H36 0.9500
C37 C38 1.380(10)
C37 H37 0.9500
C38 H38 0.9500
C8 H8A 0.9800
C8 H8B 0.9800
C8 H8C 0.9800
C9 H9A 0.9800
C9 H9B 0.9800
C9 H9C 0.9800
C10 H10A 0.9800
C10 H10B 0.9800
C10 H10C 0.9800

loop_
_geom_hbond_atom_site_label_D
_geom_hbond_atom_site_label_H
_geom_hbond_atom_site_label_A
_geom_hbond_distance_DH
_geom_hbond_distance_HA
_geom_hbond_distance_DA
_geom_hbond_angle_DHA
_geom_hbond_site_symmetry_A
C29 H29 O2 0.95 2.57 3.082(9) 113.9 .
C30 H30 O3 0.95 2.69 3.511(9) 145.2 3_675
C34 H34 O4 0.95 2.44 3.027(9) 119.8 .
C38 H38 O2 0.95 2.64 3.202(9) 118.3 .

loop_
_geom_torsion_atom_site_label_1
_geom_torsion_atom_site_label_2
_geom_torsion_atom_site_label_3
_geom_torsion_atom_site_label_4
_geom_torsion
Zn1 O1 C1 C6 -174.1(5)
Zn1 O1 C1 C2 4.7(7)
Zn1 O2 C2 C3 172.7(5)
Zn1 O2 C2 C1 -8.6(7)
O1 C1 C2 O2 2.6(9)
C6 C1 C2 O2 -178.5(6)
O1 C1 C2 C3 -178.7(6)
C6 C1 C2 C3 0.2(9)
O2 C2 C3 C4 177.4(6)
C1 C2 C3 C4 -1.2(9)
C2 C3 C4 C5 1.4(9)
C2 C3 C4 C7 -179.6(6)
C3 C4 C5 C6 -0.6(10)
C7 C4 C5 C6 -179.6(6)
C4 C5 C6 C1 -0.4(10)
C4 C5 C6 C11 -178.6(6)
O1 C1 C6 C5 179.4(6)
C2 C1 C6 C5 0.5(9)
O1 C1 C6 C11 -2.4(10)
C2 C1 C6 C11 178.8(5)
C3 C4 C7 C9 -133.4(8)
C5 C4 C7 C9 45.6(10)
C3 C4 C7 C8 -7.3(10)
C5 C4 C7 C8 171.7(7)
C3 C4 C7 C10 107.2(8)
C5 C4 C7 C10 -73.8(8)
C5 C6 C11 C14 -4.9(9)
C1 C6 C11 C14 177.0(6)
C5 C6 C11 C12 115.2(7)
C1 C6 C11 C12 -62.9(8)
C5 C6 C11 C13 -126.0(7)
C1 C6 C11 C13 55.8(8)
Zn1 O3 C15 C20 175.3(5)
Zn1 O3 C15 C16 -3.0(6)
Zn1 O4 C16 C17 179.0(4)
Zn1 O4 C16 C15 0.8(6)
O3 C15 C16 O4 1.7(8)
C20 C15 C16 O4 -176.7(5)
O3 C15 C16 C17 -176.6(5)
C20 C15 C16 C17 5.0(8)
O4 C16 C17 C18 176.3(5)
C15 C16 C17 C18 -5.5(8)
O4 C16 C17 C21 -2.7(9)
C15 C16 C17 C21 175.5(5)
C16 C17 C18 C19 2.7(9)
C21 C17 C18 C19 -178.3(5)
C17 C18 C19 C20 0.8(9)
C17 C18 C19 C25 177.5(5)
C18 C19 C20 C15 -1.3(9)
C25 C19 C20 C15 -177.9(5)
O3 C15 C20 C19 -179.8(6)
C16 C15 C20 C19 -1.5(9)
C18 C17 C21 C23 -111.0(7)
C16 C17 C21 C23 68.0(7)
C18 C17 C21 C24 9.5(8)
C16 C17 C21 C24 -171.5(5)
C18 C17 C21 C22 128.0(6)
C16 C17 C21 C22 -53.0(7)
C20 C19 C25 C26 116.9(7)
C18 C19 C25 C26 -59.6(7)
C20 C19 C25 C28 -4.2(9)
C18 C19 C25 C28 179.3(6)
C20 C19 C25 C27 -122.9(7)
C18 C19 C25 C27 60.5(7)
C33 N1 C29 C30 1.4(11)
Zn1 N1 C29 C30 -171.1(6)
N1 C29 C30 C31 -2.1(13)
C29 C30 C31 C32 1.2(13)
C30 C31 C32 C33 0.1(13)
C29 N1 C33 C32 0.2(10)
Zn1 N1 C33 C32 172.4(6)
C31 C32 C33 N1 -0.9(12)
C38 N2 C34 C35 -0.8(12)
Zn1 N2 C34 C35 -171.5(7)
N2 C34 C35 C36 1.0(14)
C34 C35 C36 C37 -1.6(14)
C35 C36 C37 C38 2.0(14)
C34 N2 C38 C37 1.2(12)
Zn1 N2 C38 C37 172.0(7)
C36 C37 C38 N2 -1.9(14)
